data_7232770
loop_
_publ_author_name
'Zhou, Wen-Xiu'
'Zhao, Hong-Wei'
'Chen, Huan-Huan'
'Zhang, Zai-Yong'
'Chen, Dong-Ying'

_publ_section_title
;
 Characterization of drug--drug salt forms of metformin and aspirin with
 improved physicochemical properties
;
_journal_issue 25
_journal_name_full CrystEngComm
_journal_page_first 3770
_journal_paper_doi 10.1039/C9CE00377K
_journal_volume 21
_journal_year 2019
_chemical_formula_moiety 'C9 H7 O4, C4 H12 N5'
_chemical_formula_sum 'C13 H19 N5 O4'
_chemical_formula_weight 309.33
_space_group_crystal_system monoclinic
_space_group_IT_number 14
_space_group_name_Hall '-P 2yn'
_space_group_name_H-M_alt 'P 1 21/n 1'
_symmetry_space_group_name_Hall '-P 2yn'
_symmetry_space_group_name_H-M 'P 1 21/n 1'
_atom_sites_solution_hydrogens mixed
_audit_creation_date 2019-04-12
_audit_creation_method
;
Olex2 1.2
(compiled 2018.05.29 svn.r3508 for OlexSys, GUI svn.r5506)
;
_audit_update_record
;
2019-04-13 deposited with the CCDC.    2019-05-09 downloaded from the CCDC.
;
_cell_angle_alpha 90
_cell_angle_beta 107.315(5)
_cell_angle_gamma 90
_cell_formula_units_Z 4
_cell_length_a 9.982(4)
_cell_length_b 10.918(3)
_cell_length_c 15.273(2)
_cell_measurement_reflns_used 1398
_cell_measurement_temperature 205
_cell_measurement_theta_max 21.84
_cell_measurement_theta_min 2.34
_cell_volume 1589.1(8)
_computing_molecular_graphics 'Olex2 (Dolomanov et al., 2009)'
_computing_publication_material 'Olex2 (Dolomanov et al., 2009)'
_computing_structure_refinement 'ShelXL (Sheldrick, 2015)'
_computing_structure_solution 'ShelXT (Sheldrick, 2015)'
_diffrn_ambient_temperature 205.0
_diffrn_measured_fraction_theta_full 0.998
_diffrn_measured_fraction_theta_max 0.991
_diffrn_measurement_device_type 'Bruker APEX-II CCD'
_diffrn_measurement_method '\f and \w scans'
_diffrn_radiation_type MoK\a
_diffrn_radiation_wavelength 0.71073
_diffrn_reflns_av_R_equivalents 0.0634
_diffrn_reflns_av_unetI/netI 0.0685
_diffrn_reflns_Laue_measured_fraction_full 0.998
_diffrn_reflns_Laue_measured_fraction_max 0.991
_diffrn_reflns_limit_h_max 12
_diffrn_reflns_limit_h_min -12
_diffrn_reflns_limit_k_max 14
_diffrn_reflns_limit_k_min -12
_diffrn_reflns_limit_l_max 19
_diffrn_reflns_limit_l_min -19
_diffrn_reflns_number 13789
_diffrn_reflns_point_group_measured_fraction_full 0.998
_diffrn_reflns_point_group_measured_fraction_max 0.991
_diffrn_reflns_theta_full 25.242
_diffrn_reflns_theta_max 27.481
_diffrn_reflns_theta_min 2.177
_diffrn_standards_number 0
_exptl_absorpt_coefficient_mu 0.098
_exptl_absorpt_correction_T_max 0.7456
_exptl_absorpt_correction_T_min 0.5943
_exptl_absorpt_correction_type multi-scan
_exptl_absorpt_process_details
'SADABS-2016/2 (Bruker,2016/2) was used for absorption correction. wR2(int) was 0.1120 before and 0.0653 after correction. The Ratio of minimum to maximum transmission is 0.7971. The \l/2 correction factor is Not present.'
_exptl_crystal_colour colourless
_exptl_crystal_colour_primary colourless
_exptl_crystal_density_diffrn 1.293
_exptl_crystal_description block
_exptl_crystal_F_000 656
_exptl_crystal_size_max 0.28
_exptl_crystal_size_mid 0.15
_exptl_crystal_size_min 0.12
_refine_diff_density_max 0.229
_refine_diff_density_min -0.256
_refine_diff_density_rms 0.053
_refine_ls_extinction_method none
_refine_ls_goodness_of_fit_ref 0.960
_refine_ls_hydrogen_treatment mixed
_refine_ls_matrix_type full
_refine_ls_number_parameters 218
_refine_ls_number_reflns 3610
_refine_ls_number_restraints 4
_refine_ls_restrained_S_all 1.073
_refine_ls_R_factor_all 0.0847
_refine_ls_R_factor_gt 0.0499
_refine_ls_shift/su_max 0.000
_refine_ls_shift/su_mean 0.000
_refine_ls_structure_factor_coef Fsqd
_refine_ls_weighting_details 'w=1/[\s^2^(Fo^2^)+(0.0763P)^2^] where P=(Fo^2^+2Fc^2^)/3'
_refine_ls_weighting_scheme calc
_refine_ls_wR_factor_gt 0.1290
_refine_ls_wR_factor_ref 0.1512
_reflns_Friedel_coverage 0.000
_reflns_number_gt 2258
_reflns_number_total 3610
_reflns_threshold_expression 'I > 2\s(I)'
_cod_data_source_file c9ce00377k2.cif
_cod_data_source_block mo_2017585_0m
_cod_depositor_comments 'Adding full bibliography for 7232770--7232771.cif.'
_cod_database_code 7232770
_shelx_shelxl_version_number 2018/3
_shelx_space_group_comment
;
The symmetry employed for this shelxl refinement is uniquely defined
by the following loop, which should always be used as a source of
symmetry information in preference to the above space-group names.
They are only intended as comments.
;
_shelx_estimated_absorpt_t_max 0.988
_shelx_estimated_absorpt_t_min 0.973
_olex2_refinement_description
;
1. Fixed Uiso
 At 1.2 times of:
  All C(H) groups, All N(H,H) groups
 At 1.5 times of:
  All C(H,H,H) groups
2. Restrained distances
 C13-N5 = C13-H13A = C13-H13B = C13-H13C
 0.87 with sigma of 0.02
3.a Aromatic/amide H refined with riding coordinates:
 C5(H5), C2(H2), C4(H4), C3(H3)
3.b X=CH2 refined with riding coordinates:
 N1(H1A,H1B)
3.c Idealised Me refined as rotating group:
 C8(H8A,H8B,H8C), C12(H12A,H12B,H12C), C13(H13A,H13B,H13C)
;
_olex2_submission_special_instructions 'No special instructions were received'

loop_
_space_group_symop_operation_xyz
'x, y, z'
'-x+1/2, y+1/2, -z+1/2'
'-x, -y, -z'
'x-1/2, -y-1/2, z-1/2'

loop_
_atom_site_label
_atom_site_type_symbol
_atom_site_fract_x
_atom_site_fract_y
_atom_site_fract_z
_atom_site_U_iso_or_equiv
_atom_site_adp_type
_atom_site_occupancy
_atom_site_site_symmetry_order
_atom_site_calc_flag
_atom_site_refinement_flags_posn
O3 O 0.66911(12) 0.59650(13) 0.58363(9) 0.0343(3) Uani 1 1 d .
O2 O 0.62015(13) 0.77216(12) 0.70060(9) 0.0349(3) Uani 1 1 d .
O4 O 0.89139(13) 0.55365(15) 0.59794(10) 0.0496(4) Uani 1 1 d .
O1 O 0.68792(15) 0.90764(15) 0.61084(11) 0.0499(4) Uani 1 1 d .
N2 N 0.39398(17) 0.53945(16) 0.58815(12) 0.0322(4) Uani 1 1 d .
N1 N 0.16365(15) 0.56049(16) 0.57650(11) 0.0347(4) Uani 1 1 d .
H1A H 0.144004 0.535876 0.519906 0.042 Uiso 1 1 calc R
H1B H 0.096286 0.579172 0.599448 0.042 Uiso 1 1 calc R
N3 N 0.32162(15) 0.61354(15) 0.71350(11) 0.0333(4) Uani 1 1 d .
N5 N 0.47410(17) 0.65634(16) 0.85541(11) 0.0393(4) Uani 1 1 d D
N4 N 0.5128(2) 0.48258(18) 0.78171(13) 0.0424(5) Uani 1 1 d .
C10 C 0.29625(18) 0.56955(16) 0.62777(13) 0.0269(4) Uani 1 1 d .
C7 C 0.79693(18) 0.60323(17) 0.62467(13) 0.0283(4) Uani 1 1 d .
C1 C 0.76086(19) 0.74735(17) 0.75017(13) 0.0292(4) Uani 1 1 d .
C6 C 0.84512(18) 0.66940(17) 0.71619(12) 0.0269(4) Uani 1 1 d .
C11 C 0.43713(19) 0.58473(18) 0.78045(13) 0.0317(4) Uani 1 1 d .
C5 C 0.98142(19) 0.65011(18) 0.77289(12) 0.0328(5) Uani 1 1 d .
H5 H 1.041886 0.599713 0.751997 0.039 Uiso 1 1 calc R
C9 C 0.5960(2) 0.85615(18) 0.63237(14) 0.0355(5) Uani 1 1 d .
C2 C 0.8091(2) 0.80172(19) 0.83557(14) 0.0372(5) Uani 1 1 d .
H2 H 0.750135 0.854198 0.856168 0.045 Uiso 1 1 calc R
C4 C 1.0307(2) 0.7030(2) 0.85929(13) 0.0408(5) Uani 1 1 d .
H4 H 1.122702 0.687383 0.896371 0.049 Uiso 1 1 calc R
C3 C 0.9436(2) 0.77889(19) 0.89042(14) 0.0412(5) Uani 1 1 d .
H3 H 0.976076 0.814769 0.948887 0.049 Uiso 1 1 calc R
C8 C 0.4421(2) 0.8747(2) 0.59035(16) 0.0442(6) Uani 1 1 d .
H8A H 0.399428 0.798513 0.563058 0.066 Uiso 1 1 calc GR
H8B H 0.426384 0.937369 0.543386 0.066 Uiso 1 1 calc GR
H8C H 0.400536 0.900137 0.637290 0.066 Uiso 1 1 calc GR
C12 C 0.4074(2) 0.7753(2) 0.85614(17) 0.0515(6) Uani 1 1 d .
H12A H 0.473901 0.840004 0.855820 0.077 Uiso 1 1 calc GR
H12B H 0.377589 0.782269 0.910851 0.077 Uiso 1 1 calc GR
H12C H 0.326521 0.782697 0.802223 0.077 Uiso 1 1 calc GR
C13 C 0.5892(2) 0.6253(2) 0.93550(14) 0.0505(6) Uani 1 1 d D
H13A H 0.576392 0.542753 0.955035 0.076 Uiso 1 1 calc DGR
H13B H 0.591400 0.682344 0.984627 0.076 Uiso 1 1 calc DGR
H13C H 0.676904 0.630129 0.920535 0.076 Uiso 1 1 calc DGR
H2A H 0.3695(19) 0.5045(18) 0.5310(14) 0.032(5) Uiso 1 1 d .
H2B H 0.482(2) 0.563(2) 0.6097(15) 0.052(7) Uiso 1 1 d .
H4A H 0.592(2) 0.468(2) 0.8221(16) 0.048(7) Uiso 1 1 d .
H4B H 0.487(2) 0.435(2) 0.7318(16) 0.049(7) Uiso 1 1 d .

loop_
_atom_site_aniso_label
_atom_site_aniso_U_11
_atom_site_aniso_U_22
_atom_site_aniso_U_33
_atom_site_aniso_U_23
_atom_site_aniso_U_13
_atom_site_aniso_U_12
O3 0.0175(6) 0.0477(8) 0.0347(7) -0.0084(6) 0.0031(5) -0.0017(6)
O2 0.0255(7) 0.0350(8) 0.0454(8) -0.0002(6) 0.0123(6) 0.0028(6)
O4 0.0208(7) 0.0774(12) 0.0489(9) -0.0291(8) 0.0078(6) 0.0013(7)
O1 0.0335(8) 0.0540(10) 0.0557(10) 0.0157(8) 0.0030(7) -0.0089(7)
N2 0.0164(8) 0.0443(10) 0.0353(9) -0.0078(8) 0.0069(7) -0.0020(7)
N1 0.0173(8) 0.0507(10) 0.0346(9) -0.0087(8) 0.0056(6) -0.0006(7)
N3 0.0212(8) 0.0392(9) 0.0374(9) -0.0096(8) 0.0056(7) 0.0031(7)
N5 0.0289(9) 0.0473(10) 0.0381(9) -0.0138(8) 0.0044(7) 0.0001(8)
N4 0.0386(11) 0.0452(11) 0.0362(10) -0.0085(9) 0.0001(9) 0.0107(9)
C10 0.0194(9) 0.0253(9) 0.0358(10) -0.0030(8) 0.0080(8) -0.0012(7)
C7 0.0191(9) 0.0328(10) 0.0327(10) 0.0002(8) 0.0072(8) -0.0016(8)
C1 0.0255(10) 0.0277(9) 0.0349(10) 0.0022(8) 0.0098(8) -0.0042(8)
C6 0.0204(9) 0.0297(10) 0.0295(9) 0.0036(8) 0.0058(7) -0.0041(7)
C11 0.0237(10) 0.0383(11) 0.0338(10) -0.0064(9) 0.0094(8) -0.0026(8)
C5 0.0232(10) 0.0385(11) 0.0331(10) 0.0024(8) 0.0030(8) -0.0024(8)
C9 0.0320(11) 0.0294(10) 0.0411(11) -0.0056(9) 0.0047(9) -0.0013(9)
C2 0.0452(13) 0.0312(11) 0.0397(11) -0.0041(9) 0.0194(10) -0.0073(9)
C4 0.0332(11) 0.0491(13) 0.0327(10) 0.0056(10) -0.0015(9) -0.0114(10)
C3 0.0549(14) 0.0382(12) 0.0297(10) -0.0052(9) 0.0111(10) -0.0195(10)
C8 0.0324(11) 0.0397(12) 0.0535(13) -0.0041(10) 0.0021(10) 0.0013(9)
C12 0.0413(13) 0.0518(14) 0.0598(15) -0.0255(12) 0.0128(11) -0.0027(11)
C13 0.0447(13) 0.0653(16) 0.0345(11) -0.0085(11) 0.0012(10) -0.0071(11)

loop_
_atom_type_symbol
_atom_type_description
_atom_type_scat_dispersion_real
_atom_type_scat_dispersion_imag
_atom_type_scat_source
C C 0.0033 0.0016 'International Tables Vol C Tables 4.2.6.8 and 6.1.1.4'
H H 0.0000 0.0000 'International Tables Vol C Tables 4.2.6.8 and 6.1.1.4'
N N 0.0061 0.0033 'International Tables Vol C Tables 4.2.6.8 and 6.1.1.4'
O O 0.0106 0.0060 'International Tables Vol C Tables 4.2.6.8 and 6.1.1.4'

loop_
_geom_angle_atom_site_label_1
_geom_angle_atom_site_label_2
_geom_angle_atom_site_label_3
_geom_angle
C9 O2 C1 117.65(15)
C10 N2 H2A 120.7(11)
C10 N2 H2B 123.0(14)
H2A N2 H2B 115.4(18)
H1A N1 H1B 120.0
C10 N1 H1A 120.0
C10 N1 H1B 120.0
C11 N3 C10 122.14(16)
C11 N5 C12 120.89(17)
C11 N5 C13 122.11(18)
C13 N5 C12 116.77(17)
C11 N4 H4A 124.0(15)
C11 N4 H4B 117.0(14)
H4A N4 H4B 118(2)
N2 C10 N3 125.33(16)
N1 C10 N2 116.76(17)
N1 C10 N3 117.83(16)
O3 C7 O4 124.52(17)
O3 C7 C6 119.20(16)
O4 C7 C6 116.19(15)
C6 C1 O2 122.03(16)
C2 C1 O2 115.83(17)
C2 C1 C6 122.12(18)
C1 C6 C7 124.71(16)
C5 C6 C7 118.88(17)
C5 C6 C1 116.38(17)
N3 C11 N5 118.18(18)
N3 C11 N4 124.19(18)
N4 C11 N5 117.37(17)
C6 C5 H5 119.0
C4 C5 C6 122.09(19)
C4 C5 H5 119.0
O2 C9 C8 110.34(17)
O1 C9 O2 123.44(18)
O1 C9 C8 126.2(2)
C1 C2 H2 120.0
C3 C2 C1 119.9(2)
C3 C2 H2 120.0
C5 C4 H4 120.2
C3 C4 C5 119.60(19)
C3 C4 H4 120.2
C2 C3 C4 119.86(19)
C2 C3 H3 120.1
C4 C3 H3 120.1
C9 C8 H8A 109.5
C9 C8 H8B 109.5
C9 C8 H8C 109.5
H8A C8 H8B 109.5
H8A C8 H8C 109.5
H8B C8 H8C 109.5
N5 C12 H12A 109.5
N5 C12 H12B 109.5
N5 C12 H12C 109.5
H12A C12 H12B 109.5
H12A C12 H12C 109.5
H12B C12 H12C 109.5
N5 C13 H13A 109.5
N5 C13 H13B 109.5
N5 C13 H13C 109.5
H13A C13 H13B 109.5
H13A C13 H13C 109.5
H13B C13 H13C 109.5

loop_
_geom_bond_atom_site_label_1
_geom_bond_atom_site_label_2
_geom_bond_distance
O3 C7 1.245(2)
O2 C1 1.409(2)
O2 C9 1.355(2)
O4 C7 1.256(2)
O1 C9 1.203(2)
N2 C10 1.333(2)
N2 H2A 0.92(2)
N2 H2B 0.88(2)
N1 H1A 0.8700
N1 H1B 0.8700
N1 C10 1.326(2)
N3 C10 1.346(2)
N3 C11 1.331(2)
N5 C11 1.344(2)
N5 C12 1.461(3)
N5 C13 1.447(3)
N4 C11 1.344(3)
N4 H4A 0.86(2)
N4 H4B 0.90(2)
C7 C6 1.519(3)
C1 C6 1.400(3)
C1 C2 1.383(3)
C6 C5 1.394(2)
C5 H5 0.9400
C5 C4 1.389(3)
C9 C8 1.491(3)
C2 H2 0.9400
C2 C3 1.377(3)
C4 H4 0.9400
C4 C3 1.384(3)
C3 H3 0.9400
C8 H8A 0.9700
C8 H8B 0.9700
C8 H8C 0.9700
C12 H12A 0.9700
C12 H12B 0.9700
C12 H12C 0.9700
C13 H13A 0.9700
C13 H13B 0.9700
C13 H13C 0.9700

loop_
_geom_hbond_atom_site_label_D
_geom_hbond_atom_site_label_H
_geom_hbond_atom_site_label_A
_geom_hbond_distance_DH
_geom_hbond_distance_HA
_geom_hbond_distance_DA
_geom_hbond_angle_DHA
_geom_hbond_site_symmetry_A
_geom_hbond_publ_flag
N1 H1A O4 0.87 1.99 2.843(2) 168.4 3_666 yes
N1 H1B O4 0.87 2.06 2.834(2) 148.1 1_455 yes
N2 H2B O3 0.88(2) 2.05(2) 2.837(2) 147.6(19) . yes
